data_2017910
loop_
_publ_author_name
'Wilke, Burkhardt I.'
'Goodenough, Angela K.'
'Bausch, Cory C.'
'Cline, Erika N.'
'Abrams, M. Leigh'
'Fayer, Effrat L.'
'Swenson, Dale C.'
'Cermak, Diana M.'

_publ_section_title
;
 Four novel spirooxazacamphorsultam derivatives
;
_journal_coeditor_code GZ3184
_journal_issue 12
_journal_name_full 'Acta Crystallographica Section C'
_journal_page_first o600
_journal_page_last o605
_journal_paper_doi 10.1107/S0108270110041843
_journal_volume 66
_journal_year 2010
_chemical_formula_iupac 'C13 H19 N O4 S'
_chemical_formula_moiety 'C13 H19 N O4 S'
_chemical_formula_sum 'C13 H19 N O4 S'
_chemical_formula_weight 285.35
_chemical_name_systematic
;
(7aS,10S,11aR)-12,12-dimethyl-6,6-dioxo-3,4,9,10-tetrahydro-7<i>H</i>-
7a,10-methano-
2<i>H</i>-1,3-oxazino[2,3-<i>i</i>][2,1]benzisothiazol-11(8<i>H</i>)-one
;
_space_group_IT_number 4
_symmetry_cell_setting monoclinic
_symmetry_space_group_name_Hall 'P 2yb'
_symmetry_space_group_name_H-M 'P 1 21 1'
_atom_sites_solution_hydrogens geom
_atom_sites_solution_primary direct
_atom_sites_solution_secondary difmap
_audit_creation_method SHELXL-97
_cell_angle_alpha 90.00
_cell_angle_beta 98.145(5)
_cell_angle_gamma 90.00
_cell_formula_units_Z 2
_cell_length_a 7.6970(9)
_cell_length_b 6.9954(8)
_cell_length_c 12.2852(13)
_cell_measurement_reflns_used 3030
_cell_measurement_temperature 210(2)
_cell_measurement_theta_max 27.9
_cell_measurement_theta_min 1.0
_cell_volume 654.81(13)
_computing_cell_refinement 'SCALEPACK (Otwinowski & Minor, 1997)'
_computing_data_collection 'COLLECT (Nonius, 2000)'
_computing_data_reduction 'DENZO (Otwinowski & Minor, 1997) and SCALEPACK'
_computing_molecular_graphics 'SHELXTL (Sheldrick, 2008)'
_computing_publication_material 'publCIF (Westrip, 2010)'
_computing_structure_refinement 'SHELXTL (Sheldrick, 2008)'
_computing_structure_solution 'SHELXTL (Sheldrick, 2008)'
_diffrn_ambient_temperature 210(2)
_diffrn_detector_area_resol_mean 9
_diffrn_measured_fraction_theta_full 0.999
_diffrn_measured_fraction_theta_max 0.999
_diffrn_measurement_device_type 'Nonius KappaCCD'
_diffrn_measurement_method 'CCD \f and \w scans'
_diffrn_radiation_monochromator graphite
_diffrn_radiation_source 'fine-focus sealed tube'
_diffrn_radiation_type MoK\a
_diffrn_radiation_wavelength 0.71073
_diffrn_reflns_av_R_equivalents 0.0279
_diffrn_reflns_av_sigmaI/netI 0.0448
_diffrn_reflns_limit_h_max 10
_diffrn_reflns_limit_h_min -10
_diffrn_reflns_limit_k_max 8
_diffrn_reflns_limit_k_min -9
_diffrn_reflns_limit_l_max 16
_diffrn_reflns_limit_l_min -16
_diffrn_reflns_number 15564
_diffrn_reflns_theta_full 27.88
_diffrn_reflns_theta_max 27.9
_diffrn_reflns_theta_min 2.7
_diffrn_standards_number 0
_exptl_absorpt_coefficient_mu 0.257
_exptl_absorpt_correction_T_max 0.9822
_exptl_absorpt_correction_T_min 0.9455
_exptl_absorpt_correction_type multi-scan
_exptl_absorpt_process_details '(SCALEPACK; Otwinowski & Minor, 1997)'
_exptl_crystal_colour colorless
_exptl_crystal_density_diffrn 1.447
_exptl_crystal_density_method 'not measured'
_exptl_crystal_description plate
_exptl_crystal_F_000 304
_exptl_crystal_size_max 0.22
_exptl_crystal_size_mid 0.14
_exptl_crystal_size_min 0.07
_refine_diff_density_max 0.194
_refine_diff_density_min -0.264
_refine_ls_abs_structure_details 'Flack (1983)'
_refine_ls_abs_structure_Flack -0.01(6)
_refine_ls_extinction_method none
_refine_ls_goodness_of_fit_ref 1.042
_refine_ls_hydrogen_treatment refall
_refine_ls_matrix_type full
_refine_ls_number_parameters 249
_refine_ls_number_reflns 3084
_refine_ls_number_restraints 1
_refine_ls_restrained_S_all 1.041
_refine_ls_R_factor_all 0.0395
_refine_ls_R_factor_gt 0.0310
_refine_ls_shift/su_max 0.006
_refine_ls_shift/su_mean 0.001
_refine_ls_structure_factor_coef Fsqd
_refine_ls_weighting_details 'calc w=1/[\s^2^(Fo^2^)+(0.0406P)^2^+0.0370P] where P=(Fo^2^+2Fc^2^)/3'
_refine_ls_weighting_scheme calc
_refine_ls_wR_factor_gt 0.0731
_refine_ls_wR_factor_ref 0.0764
_reflns_number_gt 2783
_reflns_number_total 3084
_reflns_threshold_expression I>2\s(I)
_cod_data_source_file gz3184.cif
_cod_data_source_block 2
_cod_original_sg_symbol_H-M 'P 21'
_cod_database_code 2017910
_cod_database_fobs_code 2017910

loop_
_symmetry_equiv_pos_as_xyz
'x, y, z'
'-x, y+1/2, -z'

loop_
_atom_site_type_symbol
_atom_site_label
_atom_site_fract_x
_atom_site_fract_y
_atom_site_fract_z
_atom_site_U_iso_or_equiv
_atom_site_adp_type
_atom_site_calc_flag
_atom_site_refinement_flags
_atom_site_occupancy
_atom_site_disorder_assembly
_atom_site_disorder_group
O O1 0.34596(16) 0.81283(17) 0.31615(10) 0.0275(3) Uani d . 1 . .
C C2 0.5257(2) 0.8774(3) 0.32130(16) 0.0343(4) Uani d . 1 . .
H H2A 0.605(3) 0.795(4) 0.376(2) 0.054(7) Uiso d . 1 . .
H H2B 0.537(3) 1.003(4) 0.3576(19) 0.041(6) Uiso d . 1 . .
C C3 0.5817(3) 0.8787(3) 0.20777(17) 0.0355(4) Uani d . 1 . .
H H3A 0.511(3) 0.978(3) 0.1662(18) 0.043(6) Uiso d . 1 . .
H H3B 0.703(3) 0.910(3) 0.2151(16) 0.032(5) Uiso d . 1 . .
C C4 0.5537(2) 0.6861(3) 0.15377(15) 0.0312(4) Uani d . 1 . .
H H4A 0.567(2) 0.682(3) 0.0802(18) 0.034(5) Uiso d . 1 . .
H H4B 0.627(3) 0.584(3) 0.1878(18) 0.034(6) Uiso d . 1 . .
N N5 0.37493(19) 0.6134(2) 0.16208(11) 0.0254(3) Uani d . 1 . .
S S6 0.21759(5) 0.66565(6) 0.05877(3) 0.02599(11) Uani d . 1 . .
O O2 0.20787(18) 0.5152(2) -0.02146(11) 0.0392(4) Uani d . 1 . .
O O3 0.23942(19) 0.8555(2) 0.01740(11) 0.0373(3) Uani d . 1 . .
C C7 0.0386(2) 0.6551(3) 0.13706(13) 0.0254(3) Uani d . 1 . .
H H7A -0.002(3) 0.778(4) 0.1410(18) 0.045(7) Uiso d . 1 . .
H H7B -0.052(3) 0.566(3) 0.1044(18) 0.033(6) Uiso d . 1 . .
C C7A 0.1152(2) 0.5826(2) 0.25063(13) 0.0230(3) Uani d . 1 . .
C C8 0.0402(2) 0.6627(4) 0.35040(13) 0.0292(3) Uani d . 1 . .
H H8A -0.081(3) 0.650(3) 0.3388(15) 0.029(5) Uiso d . 1 . .
H H8B 0.070(3) 0.793(4) 0.3553(19) 0.044(6) Uiso d . 1 . .
C C9 0.1304(3) 0.5367(3) 0.44586(15) 0.0372(5) Uani d . 1 . .
H H9A 0.216(3) 0.611(3) 0.5005(18) 0.042(6) Uiso d . 1 . .
H H9B 0.043(3) 0.478(3) 0.4880(19) 0.044(6) Uiso d . 1 . .
C C10 0.2276(2) 0.3814(3) 0.38750(15) 0.0316(4) Uani d . 1 . .
H H10 0.257(3) 0.264(4) 0.4290(19) 0.044(6) Uiso d . 1 . .
C C11 0.3879(2) 0.4734(3) 0.35319(14) 0.0295(4) Uani d . 1 . .
O O4 0.54103(19) 0.4392(2) 0.38397(12) 0.0441(4) Uani d . 1 . .
C C11A 0.3155(2) 0.6296(2) 0.26794(13) 0.0232(4) Uani d . 1 . .
C C12 0.1124(2) 0.3622(2) 0.27305(14) 0.0274(4) Uani d . 1 . .
C C13 -0.0722(3) 0.2839(3) 0.27983(19) 0.0382(5) Uani d . 1 . .
H H13A -0.069(3) 0.155(5) 0.296(2) 0.069(8) Uiso d . 1 . .
H H13B -0.139(3) 0.298(3) 0.2087(18) 0.029(5) Uiso d . 1 . .
H H13C -0.142(3) 0.360(4) 0.327(2) 0.061(8) Uiso d . 1 . .
C C14 0.1956(3) 0.2329(3) 0.19402(19) 0.0352(4) Uani d . 1 . .
H H14A 0.189(4) 0.086(4) 0.223(2) 0.068(9) Uiso d . 1 . .
H H14B 0.328(3) 0.272(3) 0.1864(17) 0.037(6) Uiso d . 1 . .
H H14C 0.131(3) 0.246(3) 0.1187(19) 0.038(6) Uiso d . 1 . .

loop_
_atom_site_aniso_label
_atom_site_aniso_U_11
_atom_site_aniso_U_22
_atom_site_aniso_U_33
_atom_site_aniso_U_12
_atom_site_aniso_U_13
_atom_site_aniso_U_23
O1 0.0282(6) 0.0272(7) 0.0269(6) -0.0032(5) 0.0027(5) -0.0051(5)
C2 0.0300(10) 0.0380(11) 0.0329(10) -0.0073(8) -0.0017(8) -0.0048(9)
C3 0.0264(10) 0.0412(11) 0.0387(10) -0.0072(9) 0.0033(8) 0.0020(9)
C4 0.0235(8) 0.0415(11) 0.0290(9) 0.0000(8) 0.0046(6) 0.0027(9)
N5 0.0214(7) 0.0326(8) 0.0217(6) 0.0025(5) 0.0017(5) 0.0005(5)
S6 0.0263(2) 0.0322(2) 0.01902(18) 0.00068(19) 0.00185(14) 0.00044(19)
O2 0.0391(8) 0.0504(9) 0.0276(7) -0.0005(7) 0.0029(6) -0.0137(6)
O3 0.0376(7) 0.0406(8) 0.0328(7) -0.0015(6) 0.0017(6) 0.0145(6)
C7 0.0233(8) 0.0295(9) 0.0228(7) 0.0027(9) 0.0012(6) 0.0030(8)
C7A 0.0230(8) 0.0240(8) 0.0212(8) 0.0016(6) 0.0008(6) 0.0003(7)
C8 0.0284(9) 0.0343(9) 0.0260(8) 0.0021(9) 0.0073(6) -0.0021(9)
C9 0.0427(12) 0.0469(12) 0.0231(9) 0.0024(10) 0.0082(8) 0.0033(9)
C10 0.0358(10) 0.0313(10) 0.0268(9) 0.0021(8) 0.0007(7) 0.0080(8)
C11 0.0323(10) 0.0307(9) 0.0239(9) 0.0042(7) -0.0012(7) 0.0005(7)
O4 0.0320(8) 0.0567(10) 0.0410(8) 0.0115(7) -0.0040(6) 0.0139(7)
C11A 0.0219(8) 0.0256(10) 0.0216(7) 0.0020(6) 0.0017(6) -0.0016(6)
C12 0.0328(10) 0.0232(9) 0.0257(9) 0.0010(7) 0.0022(7) 0.0032(7)
C13 0.0393(11) 0.0355(12) 0.0395(12) -0.0074(9) 0.0043(9) 0.0047(9)
C14 0.0435(12) 0.0223(9) 0.0386(12) 0.0032(8) 0.0023(9) -0.0017(8)

loop_
_atom_type_symbol
_atom_type_description
_atom_type_scat_dispersion_real
_atom_type_scat_dispersion_imag
_atom_type_scat_source
C C 0.0033 0.0016 'International Tables Vol C Tables 4.2.6.8 and 6.1.1.4'
H H 0.0000 0.0000 'International Tables Vol C Tables 4.2.6.8 and 6.1.1.4'
N N 0.0061 0.0033 'International Tables Vol C Tables 4.2.6.8 and 6.1.1.4'
O O 0.0106 0.0060 'International Tables Vol C Tables 4.2.6.8 and 6.1.1.4'
S S 0.1246 0.1234 'International Tables Vol C Tables 4.2.6.8 and 6.1.1.4'

loop_
_geom_angle_atom_site_label_1
_geom_angle_atom_site_label_2
_geom_angle_atom_site_label_3
_geom_angle_site_symmetry_1
_geom_angle_site_symmetry_3
_geom_angle
_geom_angle_publ_flag
C11A O1 C2 . . 113.64(13) ?
O1 C2 C3 . . 110.84(15) ?
O1 C2 H2A . . 109.2(14) ?
C3 C2 H2A . . 112.8(14) ?
O1 C2 H2B . . 108.6(13) ?
C3 C2 H2B . . 113.3(13) ?
H2A C2 H2B . . 102(2) ?
C4 C3 C2 . . 111.02(17) ?
C4 C3 H3A . . 111.9(14) ?
C2 C3 H3A . . 105.9(13) ?
C4 C3 H3B . . 108.9(13) ?
C2 C3 H3B . . 108.5(12) ?
H3A C3 H3B . . 110.6(17) ?
N5 C4 C3 . . 110.67(15) ?
N5 C4 H4A . . 106.6(12) ?
C3 C4 H4A . . 115.4(15) ?
N5 C4 H4B . . 101.7(12) ?
C3 C4 H4B . . 115.8(13) ?
H4A C4 H4B . . 105.4(19) ?
C11A N5 C4 . . 116.79(14) ?
C11A N5 S6 . . 112.34(11) ?
C4 N5 S6 . . 116.96(12) ?
O2 S6 O3 . . 115.52(9) ?
O2 S6 N5 . . 108.87(8) ?
O3 S6 N5 . . 111.26(8) ?
O2 S6 C7 . . 111.66(9) ?
O3 S6 C7 . . 111.40(9) ?
N5 S6 C7 . . 96.51(7) ?
C7A C7 S6 . . 106.17(11) ?
C7A C7 H7A . . 110.8(14) ?
S6 C7 H7A . . 106.6(14) ?
C7A C7 H7B . . 109.0(13) ?
S6 C7 H7B . . 111.3(12) ?
H7A C7 H7B . . 112.8(19) ?
C7 C7A C8 . . 118.03(14) ?
C7 C7A C11A . . 107.54(13) ?
C8 C7A C11A . . 106.88(14) ?
C7 C7A C12 . . 118.40(15) ?
C8 C7A C12 . . 101.71(15) ?
C11A C7A C12 . . 102.81(13) ?
C7A C8 C9 . . 102.59(15) ?
C7A C8 H8A . . 109.0(12) ?
C9 C8 H8A . . 113.2(13) ?
C7A C8 H8B . . 106.9(14) ?
C9 C8 H8B . . 115.1(14) ?
H8A C8 H8B . . 109(2) ?
C8 C9 C10 . . 104.01(14) ?
C8 C9 H9A . . 112.7(13) ?
C10 C9 H9A . . 110.8(12) ?
C8 C9 H9B . . 111.4(14) ?
C10 C9 H9B . . 110.8(14) ?
H9A C9 H9B . . 107.2(17) ?
C11 C10 C9 . . 107.36(16) ?
C11 C10 C12 . . 99.70(14) ?
C9 C10 C12 . . 103.16(15) ?
C11 C10 H10 . . 111.5(14) ?
C9 C10 H10 . . 116.0(13) ?
C12 C10 H10 . . 117.5(14) ?
O4 C11 C10 . . 129.01(17) ?
O4 C11 C11A . . 126.03(18) ?
C10 C11 C11A . . 104.95(14) ?
O1 C11A N5 . . 113.12(13) ?
O1 C11A C11 . . 109.29(13) ?
N5 C11A C11 . . 114.89(14) ?
O1 C11A C7A . . 110.46(13) ?
N5 C11A C7A . . 107.08(13) ?
C11 C11A C7A . . 101.30(13) ?
C14 C12 C13 . . 107.26(17) ?
C14 C12 C10 . . 112.78(15) ?
C13 C12 C10 . . 113.21(15) ?
C14 C12 C7A . . 116.88(15) ?
C13 C12 C7A . . 113.35(15) ?
C10 C12 C7A . . 93.07(13) ?
C12 C13 H13A . . 111.1(17) ?
C12 C13 H13B . . 107.1(12) ?
H13A C13 H13B . . 107(2) ?
C12 C13 H13C . . 114.8(15) ?
H13A C13 H13C . . 113(2) ?
H13B C13 H13C . . 102.6(19) ?
C12 C14 H14A . . 108.1(15) ?
C12 C14 H14B . . 113.0(12) ?
H14A C14 H14B . . 111.1(19) ?
C12 C14 H14C . . 109.5(12) ?
H14A C14 H14C . . 110.5(19) ?
H14B C14 H14C . . 104.7(17) ?

loop_
_geom_bond_atom_site_label_1
_geom_bond_atom_site_label_2
_geom_bond_site_symmetry_2
_geom_bond_distance
_geom_bond_publ_flag
O1 C11A . 1.417(2) ?
O1 C2 . 1.449(2) ?
C2 C3 . 1.517(3) ?
C2 H2A . 1.02(3) ?
C2 H2B . 0.98(3) ?
C3 C4 . 1.504(3) ?
C3 H3A . 0.98(2) ?
C3 H3B . 0.95(2) ?
C4 N5 . 1.484(2) ?
C4 H4A . 0.92(2) ?
C4 H4B . 0.97(2) ?
N5 C11A . 1.443(2) ?
N5 S6 . 1.6659(14) ?
S6 O2 . 1.4369(14) ?
S6 O3 . 1.4405(15) ?
S6 C7 . 1.7898(16) ?
C7 C7A . 1.523(2) ?
C7 H7A . 0.92(3) ?
C7 H7B . 0.97(2) ?
C7A C8 . 1.533(2) ?
C7A C11A . 1.561(2) ?
C7A C12 . 1.567(2) ?
C8 C9 . 1.550(3) ?
C8 H8A . 0.93(2) ?
C8 H8B . 0.94(3) ?
C9 C10 . 1.551(3) ?
C9 H9A . 1.02(2) ?
C9 H9B . 1.00(2) ?
C10 C11 . 1.504(3) ?
C10 C12 . 1.558(2) ?
C10 H10 . 0.97(2) ?
C11 O4 . 1.209(2) ?
C11 C11A . 1.561(2) ?
C12 C14 . 1.532(3) ?
C12 C13 . 1.536(3) ?
C13 H13A . 0.93(3) ?
C13 H13B . 0.95(2) ?
C13 H13C . 1.00(3) ?
C14 H14A . 1.09(3) ?
C14 H14B . 1.07(2) ?
C14 H14C . 0.99(2) ?

loop_
_geom_hbond_atom_site_label_D
_geom_hbond_atom_site_label_H
_geom_hbond_atom_site_label_A
_geom_hbond_site_symmetry_D
_geom_hbond_site_symmetry_H
_geom_hbond_site_symmetry_A
_geom_hbond_distance_DH
_geom_hbond_distance_HA
_geom_hbond_distance_DA
_geom_hbond_angle_DHA
_geom_hbond_publ_flag
C7 H7A O2 . . 2_555 0.92(3) 2.60(2) 3.346(2) 139(2) ?
C7 H7B O3 . . 2_545 0.97(2) 2.43(2) 3.380(2) 166(2) ?
C14 H14A O1 . . 1_545 1.09(3) 2.46(3) 3.425(2) 147(2) ?
C13 H13C O4 . . 1_455 1.00(3) 2.69(3) 3.572(3) 147(2) ?
C3 H3B O2 . . 2_655 0.95(2) 2.67(2) 3.134(2) 111.0(10) ?

loop_
_geom_torsion_atom_site_label_1
_geom_torsion_atom_site_label_2
_geom_torsion_atom_site_label_3
_geom_torsion_atom_site_label_4
_geom_torsion_site_symmetry_1
_geom_torsion_site_symmetry_2
_geom_torsion_site_symmetry_3
_geom_torsion_site_symmetry_4
_geom_torsion
_geom_torsion_publ_flag
C11A O1 C2 C3 . . . . 56.7(2) ?
O1 C2 C3 C4 . . . . -54.8(2) ?
C2 C3 C4 N5 . . . . 48.5(2) ?
C3 C4 N5 C11A . . . . -45.7(2) ?
C3 C4 N5 S6 . . . . 91.56(17) ?
C11A N5 S6 O2 . . . . -129.82(12) ?
C4 N5 S6 O2 . . . . 91.08(15) ?
C11A N5 S6 O3 . . . . 101.75(13) ?
C4 N5 S6 O3 . . . . -37.34(15) ?
C11A N5 S6 C7 . . . . -14.25(13) ?
C4 N5 S6 C7 . . . . -153.35(15) ?
O2 S6 C7 C7A . . . . 106.76(14) ?
O3 S6 C7 C7A . . . . -122.43(13) ?
N5 S6 C7 C7A . . . . -6.54(14) ?
S6 C7 C7A C8 . . . . 144.40(15) ?
S6 C7 C7A C11A . . . . 23.51(17) ?
S6 C7 C7A C12 . . . . -92.28(17) ?
C7 C7A C8 C9 . . . . 172.40(17) ?
C11A C7A C8 C9 . . . . -66.38(19) ?
C12 C7A C8 C9 . . . . 41.05(18) ?
C7A C8 C9 C10 . . . . -7.3(2) ?
C8 C9 C10 C11 . . . . 75.61(19) ?
C8 C9 C10 C12 . . . . -29.1(2) ?
C9 C10 C11 O4 . . . . 115.4(2) ?
C12 C10 C11 O4 . . . . -137.4(2) ?
C9 C10 C11 C11A . . . . -63.81(17) ?
C12 C10 C11 C11A . . . . 43.37(16) ?
C2 O1 C11A N5 . . . . -52.18(18) ?
C2 O1 C11A C11 . . . . 77.18(17) ?
C2 O1 C11A C7A . . . . -172.20(14) ?
C4 N5 C11A O1 . . . . 47.1(2) ?
S6 N5 C11A O1 . . . . -92.03(14) ?
C4 N5 C11A C11 . . . . -79.30(19) ?
S6 N5 C11A C11 . . . . 141.53(13) ?
C4 N5 C11A C7A . . . . 169.07(14) ?
S6 N5 C11A C7A . . . . 29.89(16) ?
O4 C11 C11A O1 . . . . -71.5(2) ?
C10 C11 C11A O1 . . . . 107.79(15) ?
O4 C11 C11A N5 . . . . 56.9(3) ?
C10 C11 C11A N5 . . . . -123.83(15) ?
O4 C11 C11A C7A . . . . 171.91(19) ?
C10 C11 C11A C7A . . . . -8.80(16) ?
C7 C7A C11A O1 . . . . 89.74(16) ?
C8 C7A C11A O1 . . . . -37.92(18) ?
C12 C7A C11A O1 . . . . -144.56(13) ?
C7 C7A C11A N5 . . . . -33.84(18) ?
C8 C7A C11A N5 . . . . -161.50(15) ?
C12 C7A C11A N5 . . . . 91.86(15) ?
C7 C7A C11A C11 . . . . -154.53(14) ?
C8 C7A C11A C11 . . . . 77.80(16) ?
C12 C7A C11A C11 . . . . -28.84(15) ?
C11 C10 C12 C14 . . . . 62.24(19) ?
C9 C10 C12 C14 . . . . 172.77(16) ?
C11 C10 C12 C13 . . . . -175.73(16) ?
C9 C10 C12 C13 . . . . -65.2(2) ?
C11 C10 C12 C7A . . . . -58.67(15) ?
C9 C10 C12 C7A . . . . 51.87(16) ?
C7 C7A C12 C14 . . . . 54.4(2) ?
C8 C7A C12 C14 . . . . -174.46(15) ?
C11A C7A C12 C14 . . . . -63.90(18) ?
C7 C7A C12 C13 . . . . -71.1(2) ?
C8 C7A C12 C13 . . . . 59.99(19) ?
C11A C7A C12 C13 . . . . 170.56(14) ?
C7 C7A C12 C10 . . . . 171.93(14) ?
C8 C7A C12 C10 . . . . -56.95(15) ?
C11A C7A C12 C10 . . . . 53.62(14) ?

loop_
_cod_related_entry_id
_cod_related_entry_database
_cod_related_entry_code
1 ChemSpider 30654276
